data_4082268
loop_
_publ_author_name
'Xu, Bao-Hua'
'Wu, De-Hong'
'Li, Yi-Zhi'
'Yan, Hong'

_publ_section_title
;
 Reactivity of CpCo 16eHalf-Sandwich Complexes Containing a Chelating
 1,2-Dicarba-closo-dodecaborane-1,2-dichalcogenolate Ligand toward
 Phenylacetylene
;
_journal_issue 17
_journal_name_full Organometallics
_journal_page_first 4344
_journal_paper_doi 10.1021/om700454p
_journal_volume 26
_journal_year 2007
_chemical_formula_moiety 'C15 H21 B10 Co S2'
_chemical_formula_sum 'C15 H21 B10 Co S2'
_chemical_formula_weight 432.47
_chemical_melting_point 179
_chemical_name_systematic
; 
 ? 
;
_space_group_IT_number 2
_symmetry_cell_setting triclinic
_symmetry_space_group_name_Hall '-P 1'
_symmetry_space_group_name_H-M 'P -1'
_atom_sites_solution_hydrogens geom
_atom_sites_solution_primary direct
_atom_sites_solution_secondary difmap
_audit_creation_method SHELXL-97
_cell_angle_alpha 115.007(3)
_cell_angle_beta 103.298(5)
_cell_angle_gamma 98.994(4)
_cell_formula_units_Z 4
_cell_length_a 11.962(3)
_cell_length_b 13.029(3)
_cell_length_c 15.174(4)
_cell_measurement_reflns_used 1857
_cell_measurement_temperature 291(2)
_cell_measurement_theta_max 47.923
_cell_measurement_theta_min 5.036
_cell_volume 1997.7(9)
_computing_cell_refinement 'Bruker SMART'
_computing_data_collection 'Bruker SMART'
_computing_data_reduction 'Bruker SAINT'
_computing_molecular_graphics 'Bruker SHELXTL'
_computing_publication_material 'Bruker SHELXTL'
_computing_structure_refinement 'SHELXL-97 (Sheldrick, 1997)'
_computing_structure_solution 'SHELXS-97 (Sheldrick, 1990)'
_diffrn_ambient_temperature 291(2)
_diffrn_measured_fraction_theta_full 0.976
_diffrn_measured_fraction_theta_max 0.976
_diffrn_measurement_device_type 'CCD area detector'
_diffrn_measurement_method 'phi and omega scans'
_diffrn_radiation_monochromator graphite
_diffrn_radiation_source 'fine-focus sealed tube'
_diffrn_radiation_type MoK\a
_diffrn_radiation_wavelength 0.71073
_diffrn_reflns_av_R_equivalents 0.0352
_diffrn_reflns_av_sigmaI/netI 0.0732
_diffrn_reflns_limit_h_max 14
_diffrn_reflns_limit_h_min -14
_diffrn_reflns_limit_k_max 16
_diffrn_reflns_limit_k_min -8
_diffrn_reflns_limit_l_max 18
_diffrn_reflns_limit_l_min -18
_diffrn_reflns_number 10816
_diffrn_reflns_theta_full 26.00
_diffrn_reflns_theta_max 26.00
_diffrn_reflns_theta_min 1.80
_exptl_absorpt_coefficient_mu 1.066
_exptl_absorpt_correction_T_max 0.7839
_exptl_absorpt_correction_T_min 0.7403
_exptl_absorpt_correction_type multi-scan
_exptl_absorpt_process_details '(SADABS; Bruker, 2000)'
_exptl_crystal_colour purple
_exptl_crystal_density_diffrn 1.438
_exptl_crystal_density_method 'not measured'
_exptl_crystal_description nubby
_exptl_crystal_F_000 880
_exptl_crystal_size_max 0.30
_exptl_crystal_size_mid 0.26
_exptl_crystal_size_min 0.24
_refine_diff_density_max 0.500
_refine_diff_density_min -0.928
_refine_diff_density_rms 0.090
_refine_ls_extinction_method none
_refine_ls_goodness_of_fit_ref 1.011
_refine_ls_hydrogen_treatment constr
_refine_ls_matrix_type full
_refine_ls_number_parameters 505
_refine_ls_number_reflns 7662
_refine_ls_number_restraints 0
_refine_ls_restrained_S_all 1.011
_refine_ls_R_factor_all 0.0902
_refine_ls_R_factor_gt 0.0676
_refine_ls_shift/su_max 0.000
_refine_ls_shift/su_mean 0.000
_refine_ls_structure_factor_coef Fsqd
_refine_ls_weighting_details 'calc w=1/[\s^2^(Fo^2^)+(0.0800P)^2^+1.9900P] where P=(Fo^2^+2Fc^2^)/3'
_refine_ls_weighting_scheme calc
_refine_ls_wR_factor_gt 0.1529
_refine_ls_wR_factor_ref 0.1589
_reflns_number_gt 5364
_reflns_number_total 7662
_reflns_threshold_expression >2sigma(I)
_cod_data_source_file om700454psup1.cif
_cod_data_source_block 4S
_cod_depositor_comments
;
The following automatic conversions were performed:

'_symmetry_cell_setting' value 'Triclinic' changed to 'triclinic'
according to /home/saulius/struct/CIF-dictionaries/cif_core.dic
dictionary named 'cif_core.dic' version 2.4.2 from 2011-04-26.

Automatic conversion script
Id: cif_fix_values 1891 2012-01-12 08:04:46Z andrius 
;
_cod_original_sg_symbol_H-M 'P-1   '
_cod_database_code 4082268

loop_
_symmetry_equiv_pos_as_xyz
'x, y, z'
'-x, -y, -z'

loop_
_atom_site_label
_atom_site_type_symbol
_atom_site_fract_x
_atom_site_fract_y
_atom_site_fract_z
_atom_site_U_iso_or_equiv
_atom_site_adp_type
_atom_site_occupancy
_atom_site_symmetry_multiplicity
_atom_site_calc_flag
_atom_site_refinement_flags
Co1 Co 0.81285(5) 0.84333(6) 0.54939(4) 0.03156(17) Uani 1 1 d .
Co2 Co 0.65744(6) 0.95631(6) 0.18747(5) 0.03715(18) Uani 1 1 d .
S1 S 0.77455(10) 0.65431(10) 0.49449(8) 0.0318(2) Uani 1 1 d .
S2 S 0.92527(10) 0.85026(10) 0.45206(8) 0.0321(2) Uani 1 1 d .
S3 S 0.63482(11) 0.76748(11) 0.11171(9) 0.0357(3) Uani 1 1 d .
S4 S 0.76157(13) 0.99680(11) 0.09569(10) 0.0464(3) Uani 1 1 d .
B3 B 0.7574(5) 0.6149(5) 0.2915(4) 0.0393(12) Uani 1 1 d .
B4 B 0.7484(5) 0.4717(5) 0.2823(4) 0.0382(12) Uani 1 1 d .
H100 H 0.6715 0.4261 0.2735 0.046 Uiso 1 1 d R
B5 B 0.8898(5) 0.4785(5) 0.3594(5) 0.0442(13) Uani 1 1 d .
H103 H 0.8922 0.4369 0.3987 0.053 Uiso 1 1 d R
B6 B 0.9860(5) 0.6233(5) 0.4149(4) 0.0362(11) Uani 1 1 d .
H105 H 1.0417 0.6620 0.4838 0.043 Uiso 1 1 d R
B7 B 0.8676(5) 0.6456(5) 0.2407(4) 0.0373(12) Uani 1 1 d .
H107 H 0.8634 0.6982 0.2117 0.045 Uiso 1 1 d R
B8 B 0.7701(5) 0.5002(6) 0.1825(4) 0.0458(14) Uani 1 1 d .
H101 H 0.7092 0.4652 0.1163 0.055 Uiso 1 1 d R
B9 B 0.8516(5) 0.4139(5) 0.2236(5) 0.0443(14) Uani 1 1 d .
H102 H 0.8364 0.3305 0.1809 0.053 Uiso 1 1 d R
B10 B 0.9994(5) 0.5099(5) 0.3065(5) 0.0411(12) Uani 1 1 d .
H104 H 1.0683 0.4807 0.3109 0.049 Uiso 1 1 d R
B11 B 1.0070(5) 0.6492(6) 0.3147(5) 0.0420(13) Uani 1 1 d .
H106 H 1.0811 0.7021 0.3266 0.050 Uiso 1 1 d R
B12 B 0.9260(5) 0.5222(6) 0.1950(5) 0.0440(13) Uani 1 1 d .
H108 H 0.9530 0.4993 0.1364 0.053 Uiso 1 1 d R
B13 B 0.6051(5) 0.7674(5) -0.0810(4) 0.0363(12) Uani 1 1 d .
B14 B 0.6113(5) 0.6197(5) -0.1090(4) 0.0401(12) Uani 1 1 d .
H109 H 0.5443 0.5617 -0.1165 0.048 Uiso 1 1 d R
B15 B 0.7571(6) 0.6266(6) -0.0418(5) 0.0447(13) Uani 1 1 d .
H110 H 0.7655 0.5691 -0.0187 0.054 Uiso 1 1 d R
B16 B 0.8427(5) 0.7774(6) 0.0281(4) 0.0424(13) Uani 1 1 d .
H117 H 0.9015 0.8111 0.0953 0.051 Uiso 1 1 d R
B17 B 0.7041(6) 0.8180(6) -0.1298(5) 0.0448(14) Uani 1 1 d .
H115 H 0.6927 0.8759 -0.1517 0.054 Uiso 1 1 d R
B18 B 0.6198(5) 0.6691(5) -0.1964(4) 0.0410(13) Uani 1 1 d .
H116 H 0.5554 0.6397 -0.2599 0.049 Uiso 1 1 d R
B19 B 0.7128(6) 0.5816(6) -0.1745(5) 0.0479(14) Uani 1 1 d .
H111 H 0.7026 0.5023 -0.2253 0.058 Uiso 1 1 d R
B20 B 0.8568(5) 0.6817(5) -0.0901(5) 0.0438(14) Uani 1 1 d .
H112 H 0.9291 0.6592 -0.0921 0.053 Uiso 1 1 d R
B21 B 0.8502(6) 0.8256(6) -0.0643(5) 0.0484(14) Uani 1 1 d .
H114 H 0.9186 0.8870 -0.0497 0.058 Uiso 1 1 d R
B22 B 0.7717(6) 0.7095(5) -0.1884(5) 0.0429(13) Uani 1 1 d .
H113 H 0.7950 0.7006 -0.2472 0.052 Uiso 1 1 d R
C1 C 0.8357(4) 0.5977(4) 0.3927(4) 0.0332(10) Uani 1 1 d .
C2 C 0.9068(4) 0.7014(4) 0.3696(3) 0.0310(9) Uani 1 1 d .
C3 C 0.6626(4) 0.6790(4) 0.3242(4) 0.0396(11) Uani 1 1 d .
H3A H 0.6744 0.7497 0.3164 0.047 Uiso 1 1 calc R
H3B H 0.5829 0.6275 0.2788 0.047 Uiso 1 1 calc R
C4 C 0.6711(4) 0.7129(4) 0.4348(3) 0.0329(9) Uani 1 1 d .
C5 C 0.5547(4) 0.7038(4) 0.4559(4) 0.0398(11) Uani 1 1 d .
C6 C 0.4741(4) 0.7502(5) 0.4145(4) 0.0433(12) Uani 1 1 d .
H6 H 0.4942 0.7852 0.3759 0.052 Uiso 1 1 calc R
C7 C 0.3636(4) 0.7455(4) 0.4297(4) 0.0398(11) Uani 1 1 d .
H7 H 0.3108 0.7784 0.4027 0.048 Uiso 1 1 calc R
C8 C 0.3329(4) 0.6914(4) 0.4851(4) 0.0441(12) Uani 1 1 d .
H8 H 0.2579 0.6851 0.4934 0.053 Uiso 1 1 calc R
C9 C 0.4133(4) 0.6468(5) 0.5283(5) 0.0494(13) Uani 1 1 d .
H9 H 0.3936 0.6126 0.5676 0.059 Uiso 1 1 calc R
C10 C 0.5220(4) 0.6528(5) 0.5131(4) 0.0436(11) Uani 1 1 d .
H10 H 0.5753 0.6217 0.5420 0.052 Uiso 1 1 calc R
C11 C 0.7272(5) 0.9621(5) 0.6196(4) 0.0539(14) Uani 1 1 d .
H11 H 0.6466 0.9646 0.5895 0.065 Uiso 1 1 calc R
C12 C 0.7586(5) 0.9022(5) 0.6770(4) 0.0553(15) Uani 1 1 d .
H12 H 0.7028 0.8539 0.6924 0.066 Uiso 1 1 calc R
C13 C 0.8834(5) 0.9312(5) 0.7131(4) 0.0436(11) Uani 1 1 d .
H13 H 0.9303 0.9024 0.7550 0.052 Uiso 1 1 calc R
C14 C 0.9301(5) 1.0028(5) 0.6758(4) 0.0528(14) Uani 1 1 d .
H14 H 1.0151 1.0360 0.6882 0.063 Uiso 1 1 calc R
C15 C 0.8327(6) 1.0177(5) 0.6171(4) 0.0552(14) Uani 1 1 d .
H15 H 0.8389 1.0666 0.5829 0.066 Uiso 1 1 calc R
C16 C 0.6931(4) 0.7363(4) 0.0078(3) 0.0296(9) Uani 1 1 d .
C17 C 0.7472(4) 0.8544(4) -0.0037(4) 0.0354(10) Uani 1 1 d .
C18 C 0.5036(5) 0.8136(5) -0.0382(4) 0.0469(13) Uani 1 1 d .
H18A H 0.5054 0.8894 -0.0358 0.056 Uiso 1 1 calc R
H18B H 0.4259 0.7585 -0.0851 0.056 Uiso 1 1 calc R
C19 C 0.5190(4) 0.8270(4) 0.0691(4) 0.0385(11) Uani 1 1 d .
C20 C 0.4057(4) 0.7997(4) 0.0914(4) 0.0397(11) Uani 1 1 d .
C21 C 0.3165(5) 0.8479(5) 0.0648(4) 0.0485(13) Uani 1 1 d .
H21 H 0.3283 0.8948 0.0337 0.058 Uiso 1 1 calc R
C22 C 0.2109(5) 0.8269(5) 0.0840(4) 0.0489(13) Uani 1 1 d .
H22 H 0.1518 0.8598 0.0657 0.059 Uiso 1 1 calc R
C23 C 0.1913(5) 0.7581(5) 0.1298(4) 0.0490(13) Uani 1 1 d .
H23 H 0.1196 0.7449 0.1428 0.059 Uiso 1 1 calc R
C24 C 0.2757(5) 0.7099(4) 0.1559(4) 0.0451(12) Uani 1 1 d .
H24 H 0.2627 0.6629 0.1868 0.054 Uiso 1 1 calc R
C25 C 0.3834(5) 0.7303(5) 0.1364(4) 0.0459(12) Uani 1 1 d .
H25 H 0.4413 0.6961 0.1543 0.055 Uiso 1 1 calc R
C26 C 0.6747(5) 1.1283(5) 0.2757(4) 0.0507(13) Uani 1 1 d .
H26 H 0.6809 1.1874 0.2517 0.061 Uiso 1 1 calc R
C27 C 0.5737(5) 1.0654(5) 0.2685(4) 0.0555(15) Uani 1 1 d .
H27 H 0.4936 1.0711 0.2414 0.067 Uiso 1 1 calc R
C28 C 0.6019(5) 0.9941(5) 0.3147(4) 0.0548(15) Uani 1 1 d .
H28 H 0.5467 0.9402 0.3256 0.066 Uiso 1 1 calc R
C29 C 0.7302(5) 1.0243(5) 0.3472(4) 0.0489(13) Uani 1 1 d .
H29 H 0.7788 0.9889 0.3810 0.059 Uiso 1 1 calc R
C30 C 0.7726(5) 1.1051(5) 0.3253(4) 0.0587(16) Uani 1 1 d .
H30 H 0.8573 1.1424 0.3406 0.070 Uiso 1 1 calc R

loop_
_atom_site_aniso_label
_atom_site_aniso_U_11
_atom_site_aniso_U_22
_atom_site_aniso_U_33
_atom_site_aniso_U_23
_atom_site_aniso_U_13
_atom_site_aniso_U_12
Co1 0.0299(3) 0.0379(3) 0.0282(3) 0.0166(3) 0.0127(2) 0.0060(3)
Co2 0.0412(4) 0.0401(4) 0.0274(3) 0.0139(3) 0.0084(3) 0.0158(3)
S1 0.0299(5) 0.0394(6) 0.0286(5) 0.0179(5) 0.0126(4) 0.0065(5)
S2 0.0310(5) 0.0366(6) 0.0298(5) 0.0165(5) 0.0135(4) 0.0058(5)
S3 0.0414(6) 0.0430(6) 0.0296(5) 0.0211(5) 0.0125(5) 0.0182(5)
S4 0.0569(8) 0.0318(6) 0.0457(7) 0.0139(6) 0.0202(6) 0.0093(6)
B3 0.034(3) 0.045(3) 0.034(3) 0.019(2) 0.004(2) 0.008(2)
B4 0.029(3) 0.042(3) 0.034(3) 0.013(2) 0.009(2) 0.001(2)
B5 0.046(3) 0.037(3) 0.048(3) 0.022(3) 0.008(3) 0.012(3)
B6 0.032(3) 0.044(3) 0.037(3) 0.024(2) 0.007(2) 0.012(2)
B7 0.036(3) 0.046(3) 0.028(2) 0.015(2) 0.014(2) 0.007(2)
B8 0.030(3) 0.059(4) 0.034(3) 0.015(3) 0.003(2) 0.008(3)
B9 0.032(3) 0.042(3) 0.048(3) 0.009(3) 0.017(2) 0.017(2)
B10 0.035(3) 0.043(3) 0.047(3) 0.022(3) 0.016(2) 0.012(2)
B11 0.028(3) 0.050(3) 0.050(3) 0.025(3) 0.016(2) 0.011(2)
B12 0.038(3) 0.052(3) 0.036(3) 0.013(3) 0.016(2) 0.015(3)
B13 0.045(3) 0.044(3) 0.022(2) 0.018(2) 0.008(2) 0.016(2)
B14 0.040(3) 0.038(3) 0.031(3) 0.010(2) 0.010(2) 0.004(2)
B15 0.054(4) 0.048(3) 0.041(3) 0.024(3) 0.018(3) 0.027(3)
B16 0.033(3) 0.058(4) 0.032(3) 0.018(3) 0.008(2) 0.014(3)
B17 0.052(3) 0.057(4) 0.042(3) 0.034(3) 0.020(3) 0.021(3)
B18 0.045(3) 0.051(3) 0.036(3) 0.027(3) 0.012(2) 0.022(3)
B19 0.055(4) 0.045(3) 0.042(3) 0.017(3) 0.017(3) 0.021(3)
B20 0.035(3) 0.052(3) 0.054(3) 0.022(3) 0.031(3) 0.022(3)
B21 0.045(3) 0.055(4) 0.049(3) 0.028(3) 0.021(3) 0.009(3)
B22 0.058(4) 0.041(3) 0.045(3) 0.025(3) 0.032(3) 0.020(3)
C1 0.033(2) 0.038(2) 0.035(2) 0.024(2) 0.0122(19) 0.0070(19)
C2 0.035(2) 0.034(2) 0.027(2) 0.0185(19) 0.0104(18) 0.0074(19)
C3 0.040(3) 0.043(3) 0.036(2) 0.023(2) 0.007(2) 0.007(2)
C4 0.032(2) 0.038(2) 0.030(2) 0.0180(19) 0.0091(18) 0.0104(19)
C5 0.027(2) 0.044(3) 0.037(3) 0.012(2) 0.0078(19) 0.005(2)
C6 0.034(3) 0.044(3) 0.052(3) 0.018(2) 0.021(2) 0.014(2)
C7 0.033(2) 0.041(3) 0.047(3) 0.015(2) 0.021(2) 0.017(2)
C8 0.027(2) 0.037(3) 0.049(3) 0.003(2) 0.017(2) 0.002(2)
C9 0.030(2) 0.044(3) 0.062(3) 0.016(3) 0.013(2) 0.009(2)
C10 0.034(2) 0.043(3) 0.047(3) 0.017(2) 0.012(2) 0.010(2)
C11 0.054(3) 0.057(3) 0.034(3) 0.004(2) 0.019(2) 0.021(3)
C12 0.056(3) 0.055(3) 0.043(3) 0.010(3) 0.029(3) 0.005(3)
C13 0.052(3) 0.043(3) 0.039(3) 0.022(2) 0.011(2) 0.021(2)
C14 0.045(3) 0.048(3) 0.041(3) 0.002(2) 0.018(2) 0.001(2)
C15 0.068(4) 0.042(3) 0.044(3) 0.009(2) 0.026(3) 0.011(3)
C16 0.031(2) 0.030(2) 0.027(2) 0.0147(18) 0.0081(17) 0.0048(18)
C17 0.037(2) 0.038(3) 0.040(2) 0.024(2) 0.014(2) 0.017(2)
C18 0.042(3) 0.062(3) 0.029(2) 0.017(2) 0.003(2) 0.020(2)
C19 0.035(2) 0.041(3) 0.033(2) 0.010(2) 0.013(2) 0.016(2)
C20 0.042(3) 0.043(3) 0.033(2) 0.015(2) 0.012(2) 0.017(2)
C21 0.040(3) 0.047(3) 0.048(3) 0.012(2) 0.015(2) 0.016(2)
C22 0.040(3) 0.048(3) 0.054(3) 0.022(3) 0.013(2) 0.014(2)
C23 0.046(3) 0.046(3) 0.046(3) 0.014(2) 0.014(2) 0.015(2)
C24 0.047(3) 0.037(3) 0.045(3) 0.013(2) 0.016(2) 0.014(2)
C25 0.040(3) 0.046(3) 0.042(3) 0.013(2) 0.014(2) 0.008(2)
C26 0.056(3) 0.044(3) 0.042(3) 0.010(2) 0.019(3) 0.015(3)
C27 0.049(3) 0.043(3) 0.048(3) 0.001(3) 0.011(3) 0.013(3)
C28 0.043(3) 0.054(3) 0.040(3) 0.006(3) 0.014(2) -0.008(3)
C29 0.046(3) 0.048(3) 0.039(3) 0.010(2) 0.005(2) 0.020(3)
C30 0.048(3) 0.051(3) 0.044(3) -0.001(3) 0.010(3) 0.009(3)

loop_
_atom_type_symbol
_atom_type_description
_atom_type_scat_dispersion_real
_atom_type_scat_dispersion_imag
_atom_type_scat_source
C C 0.0033 0.0016 'International Tables Vol C Tables 4.2.6.8 and 6.1.1.4'
H H 0.0000 0.0000 'International Tables Vol C Tables 4.2.6.8 and 6.1.1.4'
B B 0.0013 0.0007 'International Tables Vol C Tables 4.2.6.8 and 6.1.1.4'
S S 0.1246 0.1234 'International Tables Vol C Tables 4.2.6.8 and 6.1.1.4'
Co Co 0.3494 0.9721 'International Tables Vol C Tables 4.2.6.8 and 6.1.1.4'

loop_
_geom_angle_atom_site_label_1
_geom_angle_atom_site_label_2
_geom_angle_atom_site_label_3
_geom_angle
C15 Co1 C4 128.0(2)
C15 Co1 C11 39.6(2)
C4 Co1 C11 99.8(2)
C15 Co1 C12 66.7(2)
C4 Co1 C12 105.3(2)
C11 Co1 C12 40.5(2)
C15 Co1 C14 39.4(2)
C4 Co1 C14 166.0(2)
C11 Co1 C14 66.3(2)
C12 Co1 C14 65.8(2)
C15 Co1 C13 65.1(2)
C4 Co1 C13 139.3(2)
C11 Co1 C13 66.0(2)
C12 Co1 C13 38.9(2)
C14 Co1 C13 38.3(2)
C15 Co1 S1 169.95(17)
C4 Co1 S1 51.39(13)
C11 Co1 S1 131.52(19)
C12 Co1 S1 103.39(18)
C14 Co1 S1 139.33(19)
C13 Co1 S1 108.38(14)
C15 Co1 S2 94.24(17)
C4 Co1 S2 96.63(13)
C11 Co1 S2 129.03(19)
C12 Co1 S2 156.97(17)
C14 Co1 S2 91.30(15)
C13 Co1 S2 122.41(16)
S1 Co1 S2 95.78(5)
C19 Co2 C26 130.9(2)
C19 Co2 C27 101.9(2)
C26 Co2 C27 37.7(2)
C19 Co2 C28 104.5(2)
C26 Co2 C28 64.9(2)
C27 Co2 C28 40.5(3)
C19 Co2 C29 138.6(2)
C26 Co2 C29 63.3(2)
C27 Co2 C29 66.1(2)
C28 Co2 C29 40.2(2)
C19 Co2 C30 167.0(2)
C26 Co2 C30 39.3(2)
C27 Co2 C30 65.3(2)
C28 Co2 C30 64.8(2)
C29 Co2 C30 36.0(2)
C19 Co2 S3 51.35(14)
C26 Co2 S3 171.36(18)
C27 Co2 S3 136.67(19)
C28 Co2 S3 106.72(18)
C29 Co2 S3 109.22(16)
C30 Co2 S3 136.65(19)
C19 Co2 S4 97.60(15)
C26 Co2 S4 92.21(17)
C27 Co2 S4 124.0(2)
C28 Co2 S4 155.26(17)
C29 Co2 S4 122.37(17)
C30 Co2 S4 91.80(19)
S3 Co2 S4 95.71(5)
C1 S1 C4 96.6(2)
C1 S1 Co1 106.62(16)
C4 S1 Co1 59.71(15)
C2 S2 Co1 103.87(15)
C16 S3 C19 97.6(2)
C16 S3 Co2 106.85(15)
C19 S3 Co2 59.55(16)
C17 S4 Co2 103.19(16)
C3 B3 C1 108.4(4)
C3 B3 B7 131.5(5)
C1 B3 B7 103.1(4)
C3 B3 B8 139.3(4)
C1 B3 B8 103.7(4)
B7 B3 B8 60.9(3)
C3 B3 C2 113.0(4)
C1 B3 C2 57.8(3)
B7 B3 C2 57.2(3)
B8 B3 C2 105.0(4)
C3 B3 B4 120.1(4)
C1 B3 B4 58.0(3)
B7 B3 B4 107.7(4)
B8 B3 B4 59.6(3)
C2 B3 B4 105.2(4)
C1 B4 B9 104.3(4)
C1 B4 B8 104.0(4)
B9 B4 B8 61.4(3)
C1 B4 B5 58.1(3)
B9 B4 B5 59.9(3)
B8 B4 B5 108.6(4)
C1 B4 B3 59.0(3)
B9 B4 B3 108.6(4)
B8 B4 B3 59.1(3)
B5 B4 B3 108.1(4)
C1 B4 H100 124.4
B9 B4 H100 125.3
B8 B4 H100 120.1
B5 B4 H100 125.5
B3 B4 H100 116.7
C1 B5 B6 58.8(3)
C1 B5 B10 104.1(4)
B6 B5 B10 59.3(3)
C1 B5 B9 104.4(4)
B6 B5 B9 108.3(4)
B10 B5 B9 60.9(3)
C1 B5 B4 58.7(3)
B6 B5 B4 108.1(4)
B10 B5 B4 108.0(4)
B9 B5 B4 59.5(3)
C1 B5 H103 119.8
B6 B5 H103 119.9
B10 B5 H103 126.7
B9 B5 H103 126.2
B4 B5 H103 119.6
C1 B6 C2 58.9(3)
C1 B6 B10 104.8(4)
C2 B6 B10 105.8(4)
C1 B6 B11 104.0(4)
C2 B6 B11 57.7(3)
B10 B6 B11 60.1(3)
C1 B6 B5 58.6(3)
C2 B6 B5 107.1(4)
B10 B6 B5 60.4(3)
B11 B6 B5 108.0(4)
C1 B6 H105 120.9
C2 B6 H105 120.3
B10 B6 H105 126.6
B11 B6 H105 124.7
B5 B6 H105 121.8
C2 B7 B3 62.1(3)
C2 B7 B11 58.3(3)
B3 B7 B11 109.3(4)
C2 B7 B8 107.9(4)
B3 B7 B8 59.8(3)
B11 B7 B8 108.0(4)
C2 B7 B12 106.5(4)
B3 B7 B12 109.2(4)
B11 B7 B12 59.8(3)
B8 B7 B12 60.5(3)
C2 B7 H107 119.3
B3 B7 H107 119.6
B11 B7 H107 120.5
B8 B7 H107 124.5
B12 B7 H107 123.9
B3 B8 B4 61.2(3)
B3 B8 B7 59.3(3)
B4 B8 B7 107.7(4)
B3 B8 B12 108.4(4)
B4 B8 B12 108.0(4)
B7 B8 B12 60.0(3)
B3 B8 B9 108.6(4)
B4 B8 B9 59.2(3)
B7 B8 B9 107.7(4)
B12 B8 B9 60.4(3)
B3 B8 H101 121.3
B4 B8 H101 121.9
B7 B8 H101 122.2
B12 B8 H101 121.2
B9 B8 H101 121.8
B4 B9 B5 60.6(3)
B4 B9 B10 107.7(4)
B5 B9 B10 59.4(3)
B4 B9 B8 59.3(3)
B5 B9 B8 107.5(4)
B10 B9 B8 107.1(4)
B4 B9 B12 107.4(4)
B5 B9 B12 107.6(4)
B10 B9 B12 60.0(3)
B8 B9 B12 59.5(3)
B4 B9 H102 121.7
B5 B9 H102 121.9
B10 B9 H102 122.4
B8 B9 H102 122.2
B12 B9 H102 122.0
B6 B10 B11 60.1(3)
B6 B10 B5 60.3(3)
B11 B10 B5 108.0(4)
B6 B10 B9 108.1(4)
B11 B10 B9 107.8(4)
B5 B10 B9 59.7(3)
B6 B10 B12 108.2(4)
B11 B10 B12 59.6(3)
B5 B10 B12 108.1(4)
B9 B10 B12 60.4(3)
B6 B10 H104 121.2
B11 B10 H104 122.0
B5 B10 H104 121.6
B9 B10 H104 121.9
B12 B10 H104 121.9
C2 B11 B6 60.5(3)
C2 B11 B10 107.8(4)
B6 B11 B10 59.8(3)
C2 B11 B7 58.5(3)
B6 B11 B7 108.4(4)
B10 B11 B7 109.5(4)
C2 B11 B12 107.5(4)
B6 B11 B12 109.5(4)
B10 B11 B12 61.6(4)
B7 B11 B12 60.7(3)
C2 B11 H106 120.7
B6 B11 H106 119.3
B10 B11 H106 121.8
B7 B11 H106 122.0
B12 B11 H106 123.1
B11 B12 B7 59.6(3)
B11 B12 B8 107.0(4)
B7 B12 B8 59.5(3)
B11 B12 B10 58.8(3)
B7 B12 B10 106.4(4)
B8 B12 B10 107.3(4)
B11 B12 B9 106.6(4)
B7 B12 B9 107.1(4)
B8 B12 B9 60.1(3)
B10 B12 B9 59.7(3)
B11 B12 H108 122.8
B7 B12 H108 123.2
B8 B12 H108 122.3
B10 B12 H108 122.0
B9 B12 H108 121.7
C18 B13 C17 114.0(4)
C18 B13 B17 133.7(5)
C17 B13 B17 59.1(3)
C18 B13 C16 107.6(4)
C17 B13 C16 57.9(3)
B17 B13 C16 104.3(4)
C18 B13 B18 139.2(4)
C17 B13 B18 105.3(4)
B17 B13 B18 60.6(3)
C16 B13 B18 102.1(4)
C18 B13 B14 119.0(4)
C17 B13 B14 104.1(4)
B17 B13 B14 106.3(4)
C16 B13 B14 57.0(3)
B18 B13 B14 57.8(3)
C16 B14 B18 105.3(4)
C16 B14 B19 105.7(4)
B18 B14 B19 62.2(3)
C16 B14 B15 58.7(3)
B18 B14 B15 109.4(4)
B19 B14 B15 60.0(3)
C16 B14 B13 59.6(3)
B18 B14 B13 59.4(3)
B19 B14 B13 110.0(4)
B15 B14 B13 109.1(4)
C16 B14 H109 121.0
B18 B14 H109 125.5
B19 B14 H109 122.4
B15 B14 H109 118.1
B13 B14 H109 121.5
C16 B15 B20 104.4(4)
C16 B15 B19 104.7(4)
B20 B15 B19 61.1(4)
C16 B15 B16 58.6(3)
B20 B15 B16 60.2(3)
B19 B15 B16 109.4(4)
C16 B15 B14 58.3(3)
B20 B15 B14 107.2(4)
B19 B15 B14 59.1(3)
B16 B15 B14 107.4(4)
C16 B15 H110 124.5
B20 B15 H110 125.1
B19 B15 H110 119.5
B16 B15 H110 124.8
B14 B15 H110 118.5
C16 B16 C17 57.9(3)
C16 B16 B20 103.7(4)
C17 B16 B20 104.5(4)
C16 B16 B15 58.6(3)
C17 B16 B15 105.4(4)
B20 B16 B15 59.2(3)
C16 B16 B21 103.2(4)
C17 B16 B21 57.5(3)
B20 B16 B21 59.8(4)
B15 B16 B21 106.6(4)
C16 B16 H117 122.2
C17 B16 H117 121.8
B20 B16 H117 126.6
B15 B16 H117 122.8
B21 B16 H117 124.7
C17 B17 B13 60.0(3)
C17 B17 B18 105.9(4)
B13 B17 B18 60.5(3)
C17 B17 B22 106.3(4)
B13 B17 B22 110.4(4)
B18 B17 B22 60.8(3)
C17 B17 B21 58.8(3)
B13 B17 B21 108.9(4)
B18 B17 B21 107.3(4)
B22 B17 B21 59.6(4)
C17 B17 H115 121.3
B13 B17 H115 121.0
B18 B17 H115 125.3
B22 B17 H115 121.9
B21 B17 H115 119.6
B14 B18 B13 62.8(3)
B14 B18 B17 108.9(4)
B13 B18 B17 58.9(3)
B14 B18 B22 108.9(4)
B13 B18 B22 108.2(4)
B17 B18 B22 59.7(3)
B14 B18 B19 59.6(3)
B13 B18 B19 110.6(4)
B17 B18 B19 109.3(4)
B22 B18 B19 61.6(3)
B14 B18 H116 121.8
B13 B18 H116 119.3
B17 B18 H116 120.2
B22 B18 H116 121.5
B19 B18 H116 122.3
B14 B19 B15 60.9(3)
B14 B19 B20 107.0(4)
B15 B19 B20 59.1(4)
B14 B19 B18 58.2(3)
B15 B19 B18 107.0(4)
B20 B19 B18 106.6(4)
B14 B19 B22 105.6(4)
B15 B19 B22 107.2(5)
B20 B19 B22 60.2(4)
B18 B19 B22 58.8(3)
B14 B19 H111 122.9
B15 B19 H111 122.4
B20 B19 H111 122.4
B18 B19 H111 122.6
B22 B19 H111 122.1
B15 B20 B16 60.6(3)
B15 B20 B21 108.3(4)
B16 B20 B21 60.5(3)
B15 B20 B19 59.8(3)
B16 B20 B19 108.7(4)
B21 B20 B19 107.7(4)
B15 B20 B22 108.3(4)
B16 B20 B22 107.8(4)
B21 B20 B22 58.5(3)
B19 B20 B22 61.0(3)
B15 B20 H112 121.4
B16 B20 H112 120.7
B21 B20 H112 121.9
B19 B20 H112 121.9
B22 B20 H112 122.3
C17 B21 B22 106.2(4)
C17 B21 B17 58.4(3)
B22 B21 B17 59.9(3)
C17 B21 B20 106.8(4)
B22 B21 B20 62.0(4)
B17 B21 B20 109.1(5)
C17 B21 B16 60.5(3)
B22 B21 B16 110.0(4)
B17 B21 B16 108.8(4)
B20 B21 B16 59.8(3)
C17 B21 H114 121.6
B22 B21 H114 122.6
B17 B21 H114 121.2
B20 B21 H114 122.7
B16 B21 H114 119.8
B21 B22 B17 60.6(3)
B21 B22 B18 107.2(4)
B17 B22 B18 59.5(3)
B21 B22 B20 59.5(4)
B17 B22 B20 107.7(4)
B18 B22 B20 106.2(4)
B21 B22 B19 106.8(4)
B17 B22 B19 107.7(4)
B18 B22 B19 59.7(3)
B20 B22 B19 58.8(3)
B21 B22 H113 122.8
B17 B22 H113 122.5
B18 B22 H113 122.5
B20 B22 H113 122.1
B19 B22 H113 121.3
C2 C1 B5 112.3(4)
C2 C1 B6 61.4(3)
B5 C1 B6 62.6(3)
C2 C1 B4 112.8(3)
B5 C1 B4 63.2(3)
B6 C1 B4 115.0(4)
C2 C1 B3 62.4(3)
B5 C1 B3 115.6(4)
B6 C1 B3 115.1(3)
B4 C1 B3 63.0(3)
C2 C1 S1 114.4(3)
B5 C1 S1 126.3(3)
B6 C1 S1 122.3(3)
B4 C1 S1 117.7(3)
B3 C1 S1 108.6(3)
B11 C2 B7 63.2(3)
B11 C2 C1 107.8(4)
B7 C2 C1 107.5(4)
B11 C2 B6 61.8(3)
B7 C2 B6 113.1(4)
C1 C2 B6 59.6(3)
B11 C2 S2 125.2(3)
B7 C2 S2 122.2(3)
C1 C2 S2 118.5(3)
B6 C2 S2 119.4(3)
B11 C2 B3 112.1(4)
B7 C2 B3 60.7(3)
C1 C2 B3 59.8(3)
B6 C2 B3 111.4(4)
S2 C2 B3 115.6(3)
C4 C3 B3 112.2(4)
C4 C3 H3A 109.2
B3 C3 H3A 109.2
C4 C3 H3B 109.2
B3 C3 H3B 109.2
H3A C3 H3B 107.9
C5 C4 C3 116.0(4)
C5 C4 S1 114.7(3)
C3 C4 S1 113.7(3)
C5 C4 Co1 115.9(3)
C3 C4 Co1 118.9(3)
S1 C4 Co1 68.90(15)
C10 C5 C6 117.9(5)
C10 C5 C4 125.1(5)
C6 C5 C4 117.0(4)
C5 C6 C7 121.1(5)
C5 C6 H6 119.4
C7 C6 H6 119.4
C8 C7 C6 119.3(5)
C8 C7 H7 120.3
C6 C7 H7 120.3
C9 C8 C7 120.1(5)
C9 C8 H8 120.0
C7 C8 H8 120.0
C10 C9 C8 119.8(6)
C10 C9 H9 120.1
C8 C9 H9 120.1
C9 C10 C5 121.7(5)
C9 C10 H10 119.1
C5 C10 H10 119.1
C15 C11 C12 106.2(5)
C15 C11 Co1 68.6(3)
C12 C11 Co1 70.2(3)
C15 C11 H11 126.9
C12 C11 H11 126.9
Co1 C11 H11 126.9
C13 C12 C11 107.6(5)
C13 C12 Co1 73.2(3)
C11 C12 Co1 69.2(3)
C13 C12 H12 126.1
C11 C12 H12 126.1
Co1 C12 H12 126.1
C14 C13 C12 108.8(5)
C14 C13 Co1 70.1(3)
C12 C13 Co1 67.9(3)
C14 C13 H13 125.6
C12 C13 H13 125.6
Co1 C13 H13 125.6
C15 C14 C13 106.5(5)
C15 C14 Co1 66.3(3)
C13 C14 Co1 71.6(3)
C15 C14 H14 126.8
C13 C14 H14 126.8
Co1 C14 H14 126.8
C11 C15 C14 110.8(6)
C11 C15 Co1 71.8(3)
C14 C15 Co1 74.3(4)
C11 C15 H15 124.5
C14 C15 H15 124.5
Co1 C15 H15 124.5
C17 C16 B14 110.8(4)
C17 C16 B16 62.5(3)
B14 C16 B16 114.7(4)
C17 C16 B15 112.4(4)
B14 C16 B15 63.0(3)
B16 C16 B15 62.8(3)
C17 C16 B13 59.9(3)
B14 C16 B13 63.4(3)
B16 C16 B13 114.5(4)
B15 C16 B13 115.7(4)
C17 C16 S3 114.5(3)
B14 C16 S3 118.5(3)
B16 C16 S3 122.0(3)
B15 C16 S3 126.9(3)
B13 C16 S3 108.5(3)
C16 C17 B17 109.0(4)
C16 C17 B21 108.1(4)
B17 C17 B21 62.8(3)
C16 C17 B13 62.1(3)
B17 C17 B13 60.9(3)
B21 C17 B13 112.9(4)
C16 C17 B16 59.6(3)
B17 C17 B16 113.7(4)
B21 C17 B16 62.0(3)
B13 C17 B16 113.8(4)
C16 C17 S4 118.4(3)
B17 C17 S4 123.0(3)
B21 C17 S4 123.2(4)
B13 C17 S4 116.7(3)
B16 C17 S4 116.6(3)
C19 C18 B13 112.4(4)
C19 C18 H18A 109.1
B13 C18 H18A 109.1
C19 C18 H18B 109.1
B13 C18 H18B 109.1
H18A C18 H18B 107.9
C20 C19 C18 116.0(4)
C20 C19 S3 115.5(4)
C18 C19 S3 113.4(3)
C20 C19 Co2 116.3(3)
C18 C19 Co2 118.2(4)
S3 C19 Co2 69.10(17)
C25 C20 C21 117.4(5)
C25 C20 C19 124.8(5)
C21 C20 C19 117.8(5)
C22 C21 C20 120.6(6)
C22 C21 H21 119.7
C20 C21 H21 119.7
C23 C22 C21 120.9(5)
C23 C22 H22 119.6
C21 C22 H22 119.6
C24 C23 C22 119.9(5)
C24 C23 H23 120.1
C22 C23 H23 120.1
C23 C24 C25 119.7(5)
C23 C24 H24 120.1
C25 C24 H24 120.1
C20 C25 C24 121.5(5)
C20 C25 H25 119.2
C24 C25 H25 119.2
C27 C26 C30 111.7(6)
C27 C26 Co2 71.3(3)
C30 C26 Co2 74.1(3)
C27 C26 H26 124.1
C30 C26 H26 124.1
Co2 C26 H26 124.1
C26 C27 C28 107.3(6)
C26 C27 Co2 70.9(3)
C28 C27 Co2 71.9(3)
C26 C27 H27 126.3
C28 C27 H27 126.3
Co2 C27 H27 126.3
C27 C28 C29 104.1(5)
C27 C28 Co2 67.6(3)
C29 C28 Co2 70.8(3)
C27 C28 H28 127.9
C29 C28 H28 127.9
Co2 C28 H28 127.9
C30 C29 C28 110.1(5)
C30 C29 Co2 72.5(4)
C28 C29 Co2 69.1(3)
C30 C29 H29 124.9
C28 C29 H29 124.9
Co2 C29 H29 124.9
C29 C30 C26 106.8(6)
C29 C30 Co2 71.5(3)
C26 C30 Co2 66.7(3)
C29 C30 H30 126.6
C26 C30 H30 126.6
Co2 C30 H30 126.6

loop_
_geom_bond_atom_site_label_1
_geom_bond_atom_site_label_2
_geom_bond_distance
Co1 C15 2.005(6)
Co1 C4 2.008(5)
Co1 C11 2.045(5)
Co1 C12 2.058(5)
Co1 C14 2.108(5)
Co1 C13 2.127(5)
Co1 S1 2.1693(14)
Co1 S2 2.2329(12)
Co2 C19 2.002(5)
Co2 C26 2.012(5)
Co2 C27 2.017(5)
Co2 C28 2.073(6)
Co2 C29 2.096(5)
Co2 C30 2.107(6)
Co2 S3 2.1692(15)
Co2 S4 2.2322(16)
S1 C1 1.785(5)
S1 C4 1.817(5)
S2 C2 1.751(5)
S3 C16 1.785(4)
S3 C19 1.813(5)
S4 C17 1.778(5)
B3 C3 1.560(7)
B3 C1 1.727(7)
B3 B7 1.748(8)
B3 B8 1.757(8)
B3 C2 1.771(7)
B3 B4 1.795(8)
B4 C1 1.710(7)
B4 B9 1.766(7)
B4 B8 1.767(8)
B4 B5 1.786(8)
B4 H100 0.9600
B5 C1 1.698(8)
B5 B6 1.767(8)
B5 B10 1.769(8)
B5 B9 1.774(9)
B5 H103 0.9600
B6 C1 1.702(7)
B6 C2 1.732(7)
B6 B10 1.748(8)
B6 B11 1.753(8)
B6 H105 0.9599
B7 C2 1.685(6)
B7 B11 1.764(8)
B7 B8 1.776(8)
B7 B12 1.784(8)
B7 H107 0.9600
B8 B12 1.794(8)
B8 B9 1.805(9)
B8 H101 0.9599
B9 B10 1.796(8)
B9 B12 1.809(9)
B9 H102 0.9600
B10 B11 1.753(8)
B10 B12 1.802(9)
B10 H104 0.9599
B11 C2 1.681(7)
B11 B12 1.768(8)
B11 H106 0.9600
B12 H108 0.9599
B13 C18 1.587(7)
B13 C17 1.705(7)
B13 B17 1.720(8)
B13 C16 1.742(6)
B13 B18 1.748(8)
B13 B14 1.805(8)
B14 C16 1.694(7)
B14 B18 1.718(8)
B14 B19 1.742(8)
B14 B15 1.774(8)
B14 H109 0.9600
B15 C16 1.701(7)
B15 B20 1.747(8)
B15 B19 1.759(8)
B15 B16 1.772(9)
B15 H110 0.9600
B16 C16 1.700(7)
B16 C17 1.750(7)
B16 B20 1.764(8)
B16 B21 1.777(9)
B16 H117 0.9600
B17 C17 1.689(7)
B17 B18 1.750(9)
B17 B22 1.752(8)
B17 B21 1.764(9)
B17 H115 0.9599
B18 B22 1.772(8)
B18 B19 1.788(8)
B18 H116 0.9600
B19 B20 1.783(9)
B19 B22 1.821(9)
B19 H111 0.9600
B20 B21 1.765(9)
B20 B22 1.807(9)
B20 H112 0.9600
B21 C17 1.696(7)
B21 B22 1.746(9)
B21 H114 0.9600
B22 H113 0.9600
C1 C2 1.690(6)
C3 C4 1.517(6)
C3 H3A 0.9700
C3 H3B 0.9700
C4 C5 1.496(6)
C5 C10 1.382(7)
C5 C6 1.384(7)
C6 C7 1.390(6)
C6 H6 0.9300
C7 C8 1.378(7)
C7 H7 0.9300
C8 C9 1.378(8)
C8 H8 0.9300
C9 C10 1.369(7)
C9 H9 0.9300
C10 H10 0.9300
C11 C15 1.372(8)
C11 C12 1.422(9)
C11 H11 0.9800
C12 C13 1.395(8)
C12 H12 0.9800
C13 C14 1.391(8)
C13 H13 0.9800
C14 C15 1.389(9)
C14 H14 0.9800
C15 H15 0.9800
C16 C17 1.670(6)
C18 C19 1.525(7)
C18 H18A 0.9700
C18 H18B 0.9700
C19 C20 1.498(7)
C20 C25 1.372(7)
C20 C21 1.385(7)
C21 C22 1.373(7)
C21 H21 0.9300
C22 C23 1.370(8)
C22 H22 0.9300
C23 C24 1.340(7)
C23 H23 0.9300
C24 C25 1.397(7)
C24 H24 0.9300
C25 H25 0.9300
C26 C27 1.303(8)
C26 C30 1.388(8)
C26 H26 0.9800
C27 C28 1.416(9)
C27 H27 0.9800
C28 C29 1.432(8)
C28 H28 0.9800
C29 C30 1.298(9)
C29 H29 0.9800
C30 H30 0.9800
